data_8107542
loop_
_publ_author_name
'Wang, Zhen'
'Zhao, Feng-Lan'
'Hou, Gui-Ge'
'Meng, Qing-Guo'

_publ_section_title
;
 Crystal structure of methyl ((4-aminobenzyl)sulfonyl)-L-prolinate,
 C13H18N2O4S
;
_journal_issue 4
_journal_name_full 'Zeitschrift f\"ur Kristallographie - New Crystal Structures'
_journal_page_first 725
_journal_page_last 727
_journal_paper_doi 10.1515/ncrs-2023-0173
_journal_volume 238
_journal_year 2023
_chemical_absolute_configuration unk
_chemical_formula_moiety 'C13 H18 N2 O4 S'
_chemical_formula_sum 'C13 H18 N2 O4 S'
_chemical_formula_weight 298.35
_space_group_crystal_system orthorhombic
_space_group_IT_number 19
_space_group_name_Hall 'P 2ac 2ab'
_space_group_name_H-M_alt 'P 21 21 21'
_atom_sites_solution_hydrogens mixed
_cell_angle_alpha 90
_cell_angle_beta 90
_cell_angle_gamma 90
_cell_formula_units_Z 4
_cell_length_a 6.8619(2)
_cell_length_b 12.0735(4)
_cell_length_c 16.6591(5)
_cell_measurement_reflns_used 9876
_cell_measurement_temperature 150(2)
_cell_measurement_theta_max 78.95
_cell_measurement_theta_min 4.52
_cell_volume 1380.16(7)
_computing_cell_refinement 'Bruker SMART'
_computing_data_collection 'Bruker SMART'
_computing_data_reduction 'Bruker SAINT'
_computing_molecular_graphics 'SHELXL-2017/1 (Sheldrick, 2017)'
_computing_publication_material 'SHELXL-2017/1 (Sheldrick, 2017)'
_computing_structure_refinement 'SHELXL-2017/1 (Sheldrick, 2017)'
_computing_structure_solution 'SHELXL-2017/1 (Sheldrick, 2017)'
_diffrn_ambient_temperature 150(2)
_diffrn_measured_fraction_theta_full 0.991
_diffrn_measured_fraction_theta_max 0.990
_diffrn_measurement_device_type 'CCD area detector'
_diffrn_measurement_method 'phi and omega scans'
_diffrn_radiation_type CuK\a
_diffrn_radiation_wavelength 1.54178
_diffrn_reflns_av_R_equivalents 0.0416
_diffrn_reflns_av_unetI/netI 0.0293
_diffrn_reflns_Laue_measured_fraction_full 0.991
_diffrn_reflns_Laue_measured_fraction_max 0.990
_diffrn_reflns_limit_h_max 8
_diffrn_reflns_limit_h_min -8
_diffrn_reflns_limit_k_max 15
_diffrn_reflns_limit_k_min -15
_diffrn_reflns_limit_l_max 20
_diffrn_reflns_limit_l_min -21
_diffrn_reflns_number 20828
_diffrn_reflns_point_group_measured_fraction_full 0.990
_diffrn_reflns_point_group_measured_fraction_max 0.984
_diffrn_reflns_theta_full 67.679
_diffrn_reflns_theta_max 78.982
_diffrn_reflns_theta_min 4.523
_diffrn_source 'sealed tube'
_exptl_absorpt_coefficient_mu 2.235
_exptl_absorpt_correction_type none
_exptl_crystal_colour colourless
_exptl_crystal_density_diffrn 1.436
_exptl_crystal_description block
_exptl_crystal_F_000 632
_exptl_crystal_size_max 0.140
_exptl_crystal_size_mid 0.120
_exptl_crystal_size_min 0.100
_refine_diff_density_max 0.192
_refine_diff_density_min -0.197
_refine_diff_density_rms 0.038
_refine_ls_abs_structure_details
;
 Flack x determined using 1171 quotients [(I+)-(I-)]/[(I+)+(I-)]
 (Parsons, Flack and Wagner, Acta Cryst. B69 (2013) 249-259).
;
_refine_ls_abs_structure_Flack 0.035(5)
_refine_ls_extinction_coef 0.0041(9)
_refine_ls_extinction_expression Fc^*^=kFc[1+0.001xFc^2^\l^3^/sin(2\q)]^-1/4^
_refine_ls_extinction_method 'SHELXL-2017/1 (Sheldrick 2017)'
_refine_ls_goodness_of_fit_ref 1.039
_refine_ls_hydrogen_treatment constr
_refine_ls_matrix_type full
_refine_ls_number_parameters 183
_refine_ls_number_reflns 2946
_refine_ls_number_restraints 0
_refine_ls_restrained_S_all 1.039
_refine_ls_R_factor_all 0.0245
_refine_ls_R_factor_gt 0.0236
_refine_ls_shift/su_max 0.000
_refine_ls_shift/su_mean 0.000
_refine_ls_structure_factor_coef Fsqd
_refine_ls_weighting_details 'w=1/[\s^2^(Fo^2^)+(0.0339P)^2^+0.1780P] where P=(Fo^2^+2Fc^2^)/3'
_refine_ls_weighting_scheme calc
_refine_ls_wR_factor_gt 0.0599
_refine_ls_wR_factor_ref 0.0604
_reflns_Friedel_coverage 0.710
_reflns_Friedel_fraction_full 0.988
_reflns_Friedel_fraction_max 0.975
_reflns_number_gt 2872
_reflns_number_total 2946
_reflns_threshold_expression 'I > 2\s(I)'
_cod_data_source_file suppl_j_ncrs-2023-0173_suppl_001.cif
_cod_data_source_block cu_0909_4_0m
_cod_database_code 8107542
_shelx_space_group_comment
;
The symmetry employed for this shelxl refinement is uniquely defined
by the following loop, which should always be used as a source of
symmetry information in preference to the above space-group names.
They are only intended as comments.
;
_shelx_estimated_absorpt_t_min 0.745
_shelx_estimated_absorpt_t_max 0.807

loop_
_space_group_symop_operation_xyz
'x, y, z'
'-x+1/2, -y, z+1/2'
'-x, y+1/2, -z+1/2'
'x+1/2, -y+1/2, -z'

loop_
_atom_site_label
_atom_site_type_symbol
_atom_site_fract_x
_atom_site_fract_y
_atom_site_fract_z
_atom_site_U_iso_or_equiv
_atom_site_adp_type
_atom_site_occupancy
_atom_site_site_symmetry_order
_atom_site_calc_flag
_atom_site_refinement_flags_posn
_atom_site_refinement_flags_adp
_atom_site_refinement_flags_occupancy
_atom_site_disorder_assembly
_atom_site_disorder_group
C1 C 0.5972(3) 0.10403(16) 0.13039(11) 0.0262(4) Uani 1 1 d . . . . .
H1 H 0.517115 0.168137 0.128250 0.031 Uiso 1 1 calc R U . . .
C2 C 0.5164(3) 0.00354(16) 0.15321(10) 0.0250(4) Uani 1 1 d . . . . .
H2 H 0.381954 -0.000393 0.166545 0.030 Uiso 1 1 calc R U . . .
C3 C 0.6311(3) -0.09186(15) 0.15674(9) 0.0198(3) Uani 1 1 d . . . . .
C4 C 0.8288(3) -0.08351(15) 0.13699(10) 0.0201(3) Uani 1 1 d . . . . .
H4 H 0.909299 -0.147475 0.138953 0.024 Uiso 1 1 calc R U . . .
C5 C 0.9078(3) 0.01737(15) 0.11460(10) 0.0214(4) Uani 1 1 d . . . . .
H5 H 1.042463 0.021778 0.101744 0.026 Uiso 1 1 calc R U . . .
C6 C 0.7935(3) 0.11253(15) 0.11059(10) 0.0224(4) Uani 1 1 d . . . . .
C7 C 0.8846(3) 0.22168(16) 0.08884(10) 0.0261(4) Uani 1 1 d . . . . .
H7A H 0.786612 0.269128 0.062011 0.031 Uiso 1 1 calc R U . . .
H7B H 0.993146 0.209151 0.050759 0.031 Uiso 1 1 calc R U . . .
C8 C 1.2917(3) 0.40152(16) 0.12293(10) 0.0227(4) Uani 1 1 d . . . . .
H8A H 1.314161 0.356074 0.074345 0.027 Uiso 1 1 calc R U . . .
H8B H 1.375060 0.373634 0.167020 0.027 Uiso 1 1 calc R U . . .
C9 C 1.3305(3) 0.52418(16) 0.10640(11) 0.0252(4) Uani 1 1 d . . . . .
H9A H 1.465720 0.544398 0.121083 0.030 Uiso 1 1 calc R U . . .
H9B H 1.308981 0.541944 0.049063 0.030 Uiso 1 1 calc R U . . .
C10 C 1.1842(3) 0.58433(15) 0.15935(10) 0.0207(3) Uani 1 1 d . . . . .
H10A H 1.160560 0.660597 0.139818 0.025 Uiso 1 1 calc R U . . .
H10B H 1.229401 0.587452 0.215737 0.025 Uiso 1 1 calc R U . . .
C11 C 1.0013(2) 0.51285(13) 0.15131(9) 0.0177(3) Uani 1 1 d . . . . .
H11 H 0.919980 0.519648 0.200867 0.021 Uiso 1 1 calc R U . . .
C12 C 0.8778(2) 0.53899(14) 0.07726(10) 0.0185(3) Uani 1 1 d . . . . .
C13 C 0.7337(3) 0.68444(15) 0.00261(10) 0.0237(4) Uani 1 1 d . . . . .
H13A H 0.611150 0.642766 0.001641 0.036 Uiso 1 1 calc R U . . .
H13B H 0.805258 0.671372 -0.047409 0.036 Uiso 1 1 calc R U . . .
H13C H 0.705502 0.763671 0.007956 0.036 Uiso 1 1 calc R U . . .
N1 N 0.5498(2) -0.19452(12) 0.17535(9) 0.0238(3) Uani 1 1 d . . . . .
H1A H 0.437345 -0.187300 0.201944 0.025 Uiso 1 1 d . . . . .
H1B H 0.631536 -0.240553 0.194209 0.035 Uiso 1 1 d . . . . .
N2 N 1.0839(2) 0.40101(12) 0.14615(9) 0.0191(3) Uani 1 1 d . . . . .
O1 O 1.1177(2) 0.21852(11) 0.21203(7) 0.0263(3) Uani 1 1 d . . . . .
O2 O 0.8100(2) 0.32514(11) 0.22329(8) 0.0276(3) Uani 1 1 d . . . . .
O3 O 0.8086(2) 0.47123(11) 0.03267(8) 0.0301(3) Uani 1 1 d . . . . .
O4 O 0.8508(2) 0.64820(11) 0.07014(7) 0.0244(3) Uani 1 1 d . . . . .
S1 S 0.97480(6) 0.29069(3) 0.17654(2) 0.01842(13) Uani 1 1 d . . . . .

loop_
_atom_site_aniso_label
_atom_site_aniso_U_11
_atom_site_aniso_U_22
_atom_site_aniso_U_33
_atom_site_aniso_U_23
_atom_site_aniso_U_13
_atom_site_aniso_U_12
C1 0.0263(9) 0.0210(9) 0.0312(9) -0.0032(7) -0.0100(7) 0.0042(7)
C2 0.0186(8) 0.0277(9) 0.0286(8) -0.0037(7) -0.0045(7) 0.0009(7)
C3 0.0216(8) 0.0204(8) 0.0174(7) -0.0035(6) -0.0038(6) -0.0028(7)
C4 0.0216(8) 0.0187(8) 0.0198(7) -0.0017(6) -0.0006(6) 0.0006(6)
C5 0.0211(9) 0.0242(9) 0.0189(7) -0.0031(6) -0.0009(6) -0.0025(7)
C6 0.0295(9) 0.0193(9) 0.0185(7) -0.0010(6) -0.0070(7) -0.0028(7)
C7 0.0381(10) 0.0214(9) 0.0188(7) 0.0020(7) -0.0077(7) -0.0065(8)
C8 0.0194(8) 0.0234(9) 0.0253(8) 0.0018(7) 0.0058(7) 0.0019(7)
C9 0.0224(9) 0.0249(9) 0.0282(8) 0.0047(7) 0.0051(7) -0.0037(7)
C10 0.0222(8) 0.0190(8) 0.0207(8) 0.0010(6) -0.0018(6) -0.0020(7)
C11 0.0192(8) 0.0159(7) 0.0180(7) 0.0002(5) 0.0025(6) 0.0005(6)
C12 0.0165(8) 0.0182(8) 0.0207(7) 0.0011(6) 0.0032(6) -0.0003(6)
C13 0.0246(9) 0.0237(9) 0.0228(7) 0.0044(7) -0.0050(7) 0.0026(7)
N1 0.0212(7) 0.0226(7) 0.0274(7) -0.0003(6) 0.0014(6) -0.0038(6)
N2 0.0181(7) 0.0157(6) 0.0237(6) 0.0022(5) 0.0017(5) 0.0010(5)
O1 0.0324(7) 0.0190(6) 0.0274(6) 0.0042(5) -0.0079(5) -0.0017(6)
O2 0.0275(7) 0.0261(7) 0.0294(6) -0.0003(5) 0.0074(6) -0.0065(5)
O3 0.0380(8) 0.0218(7) 0.0306(6) -0.0024(5) -0.0124(6) 0.0003(6)
O4 0.0292(7) 0.0178(6) 0.0261(6) 0.0018(5) -0.0095(5) 0.0020(5)
S1 0.0228(2) 0.01594(19) 0.01655(18) 0.00119(13) -0.00160(14) -0.00291(15)

loop_
_atom_type_symbol
_atom_type_description
_atom_type_scat_dispersion_real
_atom_type_scat_dispersion_imag
_atom_type_scat_source
C C 0.0181 0.0091 'International Tables Vol C Tables 4.2.6.8 and 6.1.1.4'
H H 0.0000 0.0000 'International Tables Vol C Tables 4.2.6.8 and 6.1.1.4'
N N 0.0311 0.0180 'International Tables Vol C Tables 4.2.6.8 and 6.1.1.4'
O O 0.0492 0.0322 'International Tables Vol C Tables 4.2.6.8 and 6.1.1.4'
S S 0.3331 0.5567 'International Tables Vol C Tables 4.2.6.8 and 6.1.1.4'

loop_
_geom_angle_atom_site_label_1
_geom_angle_atom_site_label_2
_geom_angle_atom_site_label_3
_geom_angle
_geom_angle_site_symmetry_1
_geom_angle_site_symmetry_3
C2 C1 C6 121.13(17) . .
C2 C1 H1 119.4 . .
C6 C1 H1 119.4 . .
C1 C2 C3 120.51(17) . .
C1 C2 H2 119.7 . .
C3 C2 H2 119.7 . .
N1 C3 C2 121.15(16) . .
N1 C3 C4 120.27(17) . .
C2 C3 C4 118.49(17) . .
C5 C4 C3 120.41(17) . .
C5 C4 H4 119.8 . .
C3 C4 H4 119.8 . .
C4 C5 C6 121.21(17) . .
C4 C5 H5 119.4 . .
C6 C5 H5 119.4 . .
C1 C6 C5 118.25(17) . .
C1 C6 C7 121.67(17) . .
C5 C6 C7 120.03(17) . .
C6 C7 S1 110.79(12) . .
C6 C7 H7A 109.5 . .
S1 C7 H7A 109.5 . .
C6 C7 H7B 109.5 . .
S1 C7 H7B 109.5 . .
H7A C7 H7B 108.1 . .
N2 C8 C9 102.67(15) . .
N2 C8 H8A 111.2 . .
C9 C8 H8A 111.2 . .
N2 C8 H8B 111.2 . .
C9 C8 H8B 111.2 . .
H8A C8 H8B 109.1 . .
C10 C9 C8 104.05(14) . .
C10 C9 H9A 110.9 . .
C8 C9 H9A 110.9 . .
C10 C9 H9B 110.9 . .
C8 C9 H9B 110.9 . .
H9A C9 H9B 109.0 . .
C9 C10 C11 102.80(14) . .
C9 C10 H10A 111.2 . .
C11 C10 H10A 111.2 . .
C9 C10 H10B 111.2 . .
C11 C10 H10B 111.2 . .
H10A C10 H10B 109.1 . .
N2 C11 C10 101.99(13) . .
N2 C11 C12 110.90(13) . .
C10 C11 C12 114.14(13) . .
N2 C11 H11 109.8 . .
C10 C11 H11 109.8 . .
C12 C11 H11 109.8 . .
O3 C12 O4 124.15(16) . .
O3 C12 C11 125.21(16) . .
O4 C12 C11 110.60(14) . .
O4 C13 H13A 109.5 . .
O4 C13 H13B 109.5 . .
H13A C13 H13B 109.5 . .
O4 C13 H13C 109.5 . .
H13A C13 H13C 109.5 . .
H13B C13 H13C 109.5 . .
C3 N1 H1A 111.6 . .
C3 N1 H1B 113.5 . .
H1A N1 H1B 116.8 . .
C11 N2 C8 112.60(14) . .
C11 N2 S1 124.32(11) . .
C8 N2 S1 122.32(12) . .
C12 O4 C13 116.31(14) . .
O2 S1 O1 119.31(8) . .
O2 S1 N2 107.30(8) . .
O1 S1 N2 108.27(8) . .
O2 S1 C7 107.77(9) . .
O1 S1 C7 106.79(9) . .
N2 S1 C7 106.80(8) . .

loop_
_geom_bond_atom_site_label_1
_geom_bond_atom_site_label_2
_geom_bond_distance
_geom_bond_site_symmetry_2
C1 C2 1.387(3) .
C1 C6 1.390(3) .
C1 H1 0.9500 .
C2 C3 1.396(3) .
C2 H2 0.9500 .
C3 N1 1.394(2) .
C3 C4 1.400(3) .
C4 C5 1.384(3) .
C4 H4 0.9500 .
C5 C6 1.393(3) .
C5 H5 0.9500 .
C6 C7 1.503(2) .
C7 S1 1.7921(18) .
C7 H7A 0.9900 .
C7 H7B 0.9900 .
C8 N2 1.477(2) .
C8 C9 1.530(3) .
C8 H8A 0.9900 .
C8 H8B 0.9900 .
C9 C10 1.521(3) .
C9 H9A 0.9900 .
C9 H9B 0.9900 .
C10 C11 1.529(2) .
C10 H10A 0.9900 .
C10 H10B 0.9900 .
C11 N2 1.467(2) .
C11 C12 1.530(2) .
C11 H11 1.0000 .
C12 O3 1.203(2) .
C12 O4 1.337(2) .
C13 O4 1.450(2) .
C13 H13A 0.9800 .
C13 H13B 0.9800 .
C13 H13C 0.9800 .
N1 H1A 0.8939 .
N1 H1B 0.8499 .
N2 S1 1.6096(15) .
O1 S1 1.4387(14) .
O2 S1 1.4346(14) .

loop_
_geom_hbond_atom_site_label_D
_geom_hbond_atom_site_label_H
_geom_hbond_atom_site_label_A
_geom_hbond_distance_DH
_geom_hbond_distance_HA
_geom_hbond_distance_DA
_geom_hbond_angle_DHA
_geom_hbond_site_symmetry_A
_geom_hbond_publ_flag
N1 H1B O1 0.85 2.38 3.135(2) 149.0 3_745 yes
N1 H1A O2 0.89 2.11 3.001(2) 173.4 3_645 yes
C7 H7A O3 0.99 2.49 3.198(2) 127.9 . yes

loop_
_geom_torsion_atom_site_label_1
_geom_torsion_atom_site_label_2
_geom_torsion_atom_site_label_3
_geom_torsion_atom_site_label_4
_geom_torsion
_geom_torsion_site_symmetry_1
_geom_torsion_site_symmetry_2
_geom_torsion_site_symmetry_3
_geom_torsion_site_symmetry_4
C6 C1 C2 C3 -0.1(3) . . . .
C1 C2 C3 N1 -176.49(15) . . . .
C1 C2 C3 C4 0.2(3) . . . .
N1 C3 C4 C5 176.77(15) . . . .
C2 C3 C4 C5 0.1(2) . . . .
C3 C4 C5 C6 -0.4(3) . . . .
C2 C1 C6 C5 -0.3(3) . . . .
C2 C1 C6 C7 -177.60(16) . . . .
C4 C5 C6 C1 0.6(3) . . . .
C4 C5 C6 C7 177.90(15) . . . .
C1 C6 C7 S1 89.22(19) . . . .
C5 C6 C7 S1 -88.03(19) . . . .
N2 C8 C9 C10 27.42(17) . . . .
C8 C9 C10 C11 -39.74(17) . . . .
C9 C10 C11 N2 35.72(16) . . . .
C9 C10 C11 C12 -83.94(17) . . . .
N2 C11 C12 O3 20.4(2) . . . .
C10 C11 C12 O3 134.91(18) . . . .
N2 C11 C12 O4 -161.82(14) . . . .
C10 C11 C12 O4 -47.31(19) . . . .
C10 C11 N2 C8 -19.48(16) . . . .
C12 C11 N2 C8 102.44(16) . . . .
C10 C11 N2 S1 150.64(12) . . . .
C12 C11 N2 S1 -87.44(16) . . . .
C9 C8 N2 C11 -4.78(18) . . . .
C9 C8 N2 S1 -175.13(12) . . . .
O3 C12 O4 C13 -1.5(3) . . . .
C11 C12 O4 C13 -179.32(14) . . . .
C11 N2 S1 O2 -12.22(15) . . . .
C8 N2 S1 O2 156.98(13) . . . .
C11 N2 S1 O1 -142.22(13) . . . .
C8 N2 S1 O1 26.98(15) . . . .
C11 N2 S1 C7 103.12(15) . . . .
C8 N2 S1 C7 -87.69(15) . . . .
C6 C7 S1 O2 -69.42(16) . . . .
C6 C7 S1 O1 59.89(16) . . . .
C6 C7 S1 N2 175.56(13) . . . .
